data_4309150
loop_
_publ_author_name
'Janet L. Shaw'
'Gordon T. Yee'
'Guangbin Wang'
'David E. Benson'
'Cagil Gokdemir'
'Christopher J. Ziegler'

_publ_contact_author
;
Christopher J. Ziegler
University of Akron
Department of Chemistry
Akron, OH 44325-3601
;
_publ_contact_author_email ziegler@uakron.edu
_publ_contact_author_fax '1 330 972 7370'
_publ_contact_author_phone '1 330 972 2531'
_publ_section_title
;
Magneto-Structural Relationships in a Series of Dinuclear Oxalato-Bridged
(Diphenyldipyrazolylmethane)copper(II) Complexes
;
_journal_name_full 'Inorganic Chemistry'
_journal_page_first 5060
_journal_page_last 5067
_journal_paper_doi 10.1021/ic048229t
_journal_volume 44
_journal_year 2005
_chemical_formula_sum 'C40 H32 Cl2 Cu2 N8 O4'
_chemical_formula_weight 886.74
_chemical_name_common JK107
_chemical_name_systematic
;
 u-oxalato-bis-[(diphenyldipyrazolylmethane)copper(II) chloride]
;
_space_group_IT_number 2
_symmetry_cell_setting triclinic
_symmetry_space_group_name_Hall '-P 1'
_symmetry_space_group_name_H-M 'P -1'
_atom_sites_solution_hydrogens geom
_atom_sites_solution_primary direct
_atom_sites_solution_secondary difmap
_audit_creation_method SHELXL-97
_cell_angle_alpha 95.535(2)
_cell_angle_beta 110.303(2)
_cell_angle_gamma 106.111(2)
_cell_formula_units_Z 1
_cell_length_a 8.6155(8)
_cell_length_b 10.1435(9)
_cell_length_c 11.3612(11)
_cell_measurement_temperature 100(2)
_cell_volume 873.91(14)
_computing_cell_refinement 'Bruker SMART'
_computing_data_collection 'Bruker SMART'
_computing_data_reduction 'Bruker SAINT'
_computing_molecular_graphics 'Bruker SHELXTL'
_computing_publication_material 'Bruker SHELXTL'
_computing_structure_refinement 'SHELXL-97 (Sheldrick, 1997)'
_computing_structure_solution 'SHELXS-97 (Sheldrick, 1990)'
_diffrn_ambient_temperature 100(2)
_diffrn_measured_fraction_theta_full 0.929
_diffrn_measured_fraction_theta_max 0.929
_diffrn_measurement_device_type 'CCD area detector'
_diffrn_measurement_method 'phi and omega scans'
_diffrn_radiation_monochromator graphite
_diffrn_radiation_source 'fine-focus sealed tube'
_diffrn_radiation_type MoK\a
_diffrn_radiation_wavelength 0.71073
_diffrn_reflns_av_R_equivalents 0.0213
_diffrn_reflns_av_sigmaI/netI 0.0353
_diffrn_reflns_limit_h_max 11
_diffrn_reflns_limit_h_min -11
_diffrn_reflns_limit_k_max 13
_diffrn_reflns_limit_k_min -13
_diffrn_reflns_limit_l_max 14
_diffrn_reflns_limit_l_min -14
_diffrn_reflns_number 7782
_diffrn_reflns_theta_full 28.28
_diffrn_reflns_theta_max 28.28
_diffrn_reflns_theta_min 1.96
_exptl_absorpt_coefficient_mu 1.428
_exptl_absorpt_correction_T_max 0.8703
_exptl_absorpt_correction_T_min 0.7541
_exptl_absorpt_correction_type SADABS
_exptl_crystal_colour green
_exptl_crystal_density_diffrn 1.685
_exptl_crystal_density_method 'not measured'
_exptl_crystal_description block
_exptl_crystal_F_000 452
_exptl_crystal_size_max 0.3
_exptl_crystal_size_mid 0.15
_exptl_crystal_size_min 0.1
_refine_diff_density_max 0.556
_refine_diff_density_min -0.329
_refine_diff_density_rms 0.093
_refine_ls_extinction_method none
_refine_ls_goodness_of_fit_ref 1.064
_refine_ls_hydrogen_treatment mixed
_refine_ls_matrix_type full
_refine_ls_number_parameters 317
_refine_ls_number_reflns 4046
_refine_ls_number_restraints 0
_refine_ls_restrained_S_all 1.064
_refine_ls_R_factor_all 0.0427
_refine_ls_R_factor_gt 0.0365
_refine_ls_shift/su_max 0.000
_refine_ls_shift/su_mean 0.000
_refine_ls_structure_factor_coef Fsqd
_refine_ls_weighting_details 'calc w=1/[\s^2^(Fo^2^)+(0.0532P)^2^+0.6656P] where P=(Fo^2^+2Fc^2^)/3'
_refine_ls_weighting_scheme calc
_refine_ls_wR_factor_gt 0.0934
_refine_ls_wR_factor_ref 0.0968
_reflns_number_gt 3611
_reflns_number_total 4046
_reflns_threshold_expression >2sigma(I)
_cod_data_source_file ic048229tsi20041216_011457_1.cif
_cod_data_source_block p-1
_cod_depositor_comments
;
The following automatic conversions were performed:
'_symmetry_cell_setting' value 'Triclinic' changed to 'triclinic'
according to '/home/saulius/struct/CIF-dictionaries/cif_core.dic'
dictionary named 'cif_core.dic' version 2.4.1 from 2010-06-29.

Automatic conversion script
Id: cif_fix_enum 1527 2010-12-29 10:47:43Z saulius 
;
_cod_original_cell_volume 873.90(14)
_cod_database_code 4309150

loop_
_symmetry_equiv_pos_as_xyz
'x, y, z'
'-x, -y, -z'

loop_
_atom_site_label
_atom_site_type_symbol
_atom_site_fract_x
_atom_site_fract_y
_atom_site_fract_z
_atom_site_U_iso_or_equiv
_atom_site_adp_type
_atom_site_occupancy
_atom_site_symmetry_multiplicity
_atom_site_calc_flag
_atom_site_refinement_flags
_atom_site_disorder_assembly
_atom_site_disorder_group
Cu1 Cu -0.06736(4) 0.27106(3) 0.33834(3) 0.01228(10) Uani 1 1 d . . .
Cl1 Cl -0.27853(8) 0.08090(6) 0.36777(6) 0.01732(14) Uani 1 1 d . . .
O1 O -0.1768(2) 0.41743(18) 0.35418(15) 0.0152(3) Uani 1 1 d . . .
O2 O 0.1121(2) 0.37977(18) 0.51159(16) 0.0156(3) Uani 1 1 d . . .
N3 N -0.0675(2) 0.2446(2) 0.07655(18) 0.0109(4) Uani 1 1 d . . .
N4 N -0.1693(3) 0.2368(2) 0.14632(18) 0.0135(4) Uani 1 1 d . . .
N1 N 0.1665(3) 0.1899(2) 0.22557(18) 0.0119(4) Uani 1 1 d . . .
N2 N 0.0963(3) 0.1748(2) 0.31641(18) 0.0127(4) Uani 1 1 d . . .
C20 C -0.0830(3) 0.5110(2) 0.4545(2) 0.0134(4) Uani 1 1 d . . .
C13 C 0.1034(3) 0.5222(2) 0.2289(2) 0.0141(5) Uani 1 1 d . . .
C8 C 0.2026(3) 0.4362(2) 0.2290(2) 0.0112(4) Uani 1 1 d . . .
C9 C 0.3800(3) 0.4829(3) 0.3103(2) 0.0141(5) Uani 1 1 d . . .
C10 C 0.4546(3) 0.6136(3) 0.3931(2) 0.0174(5) Uani 1 1 d . . .
C11 C 0.3528(3) 0.6975(3) 0.3967(2) 0.0173(5) Uani 1 1 d . . .
C12 C 0.1778(3) 0.6521(3) 0.3148(2) 0.0160(5) Uani 1 1 d . . .
C1 C 0.1269(3) 0.2897(2) 0.1421(2) 0.0106(4) Uani 1 1 d . . .
C2 C 0.1966(3) 0.2814(2) 0.0357(2) 0.0116(4) Uani 1 1 d . . .
C3 C 0.1737(3) 0.1515(3) -0.0349(2) 0.0152(5) Uani 1 1 d . . .
C4 C 0.2151(3) 0.1451(3) -0.1422(2) 0.0169(5) Uani 1 1 d . . .
C5 C 0.2746(3) 0.2667(3) -0.1825(2) 0.0187(5) Uani 1 1 d . . .
C6 C 0.2980(3) 0.3957(3) -0.1134(2) 0.0168(5) Uani 1 1 d . . .
C7 C 0.2608(3) 0.4034(3) -0.0036(2) 0.0142(5) Uani 1 1 d . . .
C17 C -0.3340(3) 0.1947(3) 0.0611(2) 0.0162(5) Uani 1 1 d . . .
C18 C -0.3407(3) 0.1764(3) -0.0642(2) 0.0174(5) Uani 1 1 d . . .
C19 C -0.1689(3) 0.2095(3) -0.0507(2) 0.0140(4) Uani 1 1 d . . .
C14 C 0.1675(3) 0.0934(3) 0.3868(2) 0.0155(5) Uani 1 1 d . . .
C15 C 0.2882(3) 0.0584(3) 0.3450(2) 0.0167(5) Uani 1 1 d . . .
C16 C 0.2873(3) 0.1235(2) 0.2451(2) 0.0146(5) Uani 1 1 d . . .
H11 H 0.395(4) 0.778(3) 0.452(3) 0.015(7) Uiso 1 1 d . . .
H13 H -0.007(4) 0.495(3) 0.177(3) 0.013(7) Uiso 1 1 d . . .
H6 H 0.335(4) 0.472(3) -0.140(3) 0.013(7) Uiso 1 1 d . . .
H3 H 0.133(4) 0.075(3) -0.012(3) 0.010(7) Uiso 1 1 d . . .
H15 H 0.353(4) 0.003(4) 0.375(3) 0.026(8) Uiso 1 1 d . . .
H4 H 0.197(4) 0.061(3) -0.187(3) 0.020(8) Uiso 1 1 d . . .
H14 H 0.140(4) 0.070(3) 0.456(3) 0.022(8) Uiso 1 1 d . . .
H19 H -0.124(4) 0.210(3) -0.109(3) 0.010(6) Uiso 1 1 d . . .
H16 H 0.350(4) 0.132(3) 0.201(3) 0.019(7) Uiso 1 1 d . . .
H17 H -0.433(4) 0.181(3) 0.091(3) 0.009(6) Uiso 1 1 d . . .
H7 H 0.280(3) 0.490(3) 0.043(2) 0.006(6) Uiso 1 1 d . . .
H9 H 0.448(4) 0.429(3) 0.312(3) 0.009(6) Uiso 1 1 d . . .
H10 H 0.572(4) 0.642(3) 0.447(3) 0.019(7) Uiso 1 1 d . . .
H18 H -0.435(4) 0.148(3) -0.141(3) 0.019(7) Uiso 1 1 d . . .
H12 H 0.106(4) 0.701(3) 0.316(3) 0.016(7) Uiso 1 1 d . . .
H5 H 0.294(4) 0.264(3) -0.247(3) 0.017(7) Uiso 1 1 d . . .

loop_
_atom_site_aniso_label
_atom_site_aniso_U_11
_atom_site_aniso_U_22
_atom_site_aniso_U_33
_atom_site_aniso_U_23
_atom_site_aniso_U_13
_atom_site_aniso_U_12
Cu1 0.01302(16) 0.01460(16) 0.00986(15) -0.00006(11) 0.00547(11) 0.00515(11)
Cl1 0.0190(3) 0.0179(3) 0.0180(3) 0.0031(2) 0.0118(2) 0.0048(2)
O1 0.0148(8) 0.0180(8) 0.0123(8) -0.0007(6) 0.0047(6) 0.0067(7)
O2 0.0179(8) 0.0179(8) 0.0127(8) 0.0010(6) 0.0060(7) 0.0092(7)
N3 0.0097(9) 0.0119(9) 0.0113(9) 0.0002(7) 0.0062(7) 0.0019(7)
N4 0.0125(9) 0.0172(10) 0.0122(9) 0.0005(8) 0.0076(8) 0.0042(8)
N1 0.0126(9) 0.0125(9) 0.0125(9) 0.0027(7) 0.0073(7) 0.0040(7)
N2 0.0136(9) 0.0139(9) 0.0106(9) 0.0007(7) 0.0066(7) 0.0028(7)
C20 0.0143(11) 0.0174(11) 0.0114(11) 0.0042(9) 0.0082(9) 0.0052(9)
C13 0.0124(11) 0.0157(11) 0.0141(11) 0.0027(9) 0.0062(9) 0.0034(9)
C8 0.0142(11) 0.0109(10) 0.0094(10) 0.0020(8) 0.0071(9) 0.0024(8)
C9 0.0129(11) 0.0174(12) 0.0125(11) 0.0029(9) 0.0051(9) 0.0054(9)
C10 0.0165(12) 0.0182(12) 0.0122(11) 0.0013(9) 0.0019(9) 0.0031(9)
C11 0.0239(13) 0.0120(11) 0.0126(11) -0.0001(9) 0.0063(10) 0.0030(9)
C12 0.0215(12) 0.0147(11) 0.0168(11) 0.0041(9) 0.0112(10) 0.0083(10)
C1 0.0095(10) 0.0117(10) 0.0107(10) 0.0004(8) 0.0049(8) 0.0031(8)
C2 0.0089(10) 0.0163(11) 0.0094(10) 0.0013(8) 0.0046(8) 0.0029(8)
C3 0.0134(11) 0.0140(11) 0.0164(11) 0.0000(9) 0.0066(9) 0.0021(9)
C4 0.0129(11) 0.0205(13) 0.0163(12) -0.0033(10) 0.0068(9) 0.0048(9)
C5 0.0141(12) 0.0314(14) 0.0120(11) 0.0021(10) 0.0080(9) 0.0069(10)
C6 0.0149(11) 0.0220(13) 0.0168(12) 0.0080(10) 0.0092(9) 0.0058(10)
C7 0.0137(11) 0.0157(12) 0.0136(11) 0.0016(9) 0.0065(9) 0.0042(9)
C17 0.0121(11) 0.0182(12) 0.0168(12) 0.0008(9) 0.0058(9) 0.0036(9)
C18 0.0134(11) 0.0224(13) 0.0142(12) 0.0007(9) 0.0034(10) 0.0061(9)
C19 0.0150(11) 0.0176(11) 0.0099(10) 0.0018(9) 0.0058(9) 0.0055(9)
C14 0.0174(12) 0.0148(11) 0.0126(11) 0.0016(9) 0.0055(9) 0.0038(9)
C15 0.0169(12) 0.0149(11) 0.0167(12) 0.0023(9) 0.0044(10) 0.0059(9)
C16 0.0114(11) 0.0152(11) 0.0179(12) 0.0010(9) 0.0075(9) 0.0040(9)

loop_
_atom_type_symbol
_atom_type_description
_atom_type_scat_dispersion_real
_atom_type_scat_dispersion_imag
_atom_type_scat_source
C C 0.0033 0.0016 'International Tables Vol C Tables 4.2.6.8 and 6.1.1.4'
H H 0.0000 0.0000 'International Tables Vol C Tables 4.2.6.8 and 6.1.1.4'
Cl Cl 0.1484 0.1585 'International Tables Vol C Tables 4.2.6.8 and 6.1.1.4'
Cu Cu 0.3201 1.2651 'International Tables Vol C Tables 4.2.6.8 and 6.1.1.4'
N N 0.0061 0.0033 'International Tables Vol C Tables 4.2.6.8 and 6.1.1.4'
O O 0.0106 0.0060 'International Tables Vol C Tables 4.2.6.8 and 6.1.1.4'

loop_
_geom_angle_atom_site_label_1
_geom_angle_atom_site_label_2
_geom_angle_atom_site_label_3
_geom_angle
_geom_angle_site_symmetry_1
_geom_angle_site_symmetry_3
_geom_angle_publ_flag
N2 Cu1 O1 162.21(8) . . ?
N2 Cu1 O2 90.25(7) . . ?
O1 Cu1 O2 83.78(7) . . ?
N2 Cu1 N4 85.39(8) . . ?
O1 Cu1 N4 92.15(7) . . ?
O2 Cu1 N4 152.39(8) . . ?
N2 Cu1 Cl1 100.14(6) . . ?
O1 Cu1 Cl1 97.64(5) . . ?
O2 Cu1 Cl1 108.27(5) . . ?
N4 Cu1 Cl1 99.33(6) . . ?
C20 O1 Cu1 111.31(15) . . ?
C20 O2 Cu1 111.15(15) 2_566 . ?
C19 N3 N4 110.34(19) . . ?
C19 N3 C1 129.13(19) . . ?
N4 N3 C1 120.52(18) . . ?
C17 N4 N3 105.90(19) . . ?
C17 N4 Cu1 131.88(17) . . ?
N3 N4 Cu1 122.05(15) . . ?
C16 N1 N2 109.55(19) . . ?
C16 N1 C1 131.01(19) . . ?
N2 N1 C1 118.44(18) . . ?
C14 N2 N1 106.33(19) . . ?
C14 N2 Cu1 129.36(16) . . ?
N1 N2 Cu1 124.19(15) . . ?
O2 C20 O1 126.5(2) 2_566 . ?
O2 C20 C20 116.7(3) 2_566 2_566 ?
O1 C20 C20 116.8(3) . 2_566 ?
C8 C13 C12 120.1(2) . . ?
C8 C13 H13 120.4(19) . . ?
C12 C13 H13 119.5(19) . . ?
C13 C8 C9 119.8(2) . . ?
C13 C8 C1 122.7(2) . . ?
C9 C8 C1 117.5(2) . . ?
C10 C9 C8 119.9(2) . . ?
C10 C9 H9 118.5(18) . . ?
C8 C9 H9 121.6(18) . . ?
C9 C10 C11 120.2(2) . . ?
C9 C10 H10 118.6(19) . . ?
C11 C10 H10 121.2(19) . . ?
C12 C11 C10 119.8(2) . . ?
C12 C11 H11 118.0(19) . . ?
C10 C11 H11 122.1(19) . . ?
C11 C12 C13 120.1(2) . . ?
C11 C12 H12 123.1(19) . . ?
C13 C12 H12 116.8(19) . . ?
N1 C1 N3 106.73(17) . . ?
N1 C1 C2 111.88(18) . . ?
N3 C1 C2 106.28(17) . . ?
N1 C1 C8 107.30(17) . . ?
N3 C1 C8 111.70(17) . . ?
C2 C1 C8 112.84(18) . . ?
C7 C2 C3 119.2(2) . . ?
C7 C2 C1 119.3(2) . . ?
C3 C2 C1 120.9(2) . . ?
C4 C3 C2 120.2(2) . . ?
C4 C3 H3 119.3(18) . . ?
C2 C3 H3 120.4(18) . . ?
C3 C4 C5 120.2(2) . . ?
C3 C4 H4 119(2) . . ?
C5 C4 H4 121(2) . . ?
C6 C5 C4 120.1(2) . . ?
C6 C5 H5 119(2) . . ?
C4 C5 H5 121(2) . . ?
C5 C6 C7 120.1(2) . . ?
C5 C6 H6 119.8(19) . . ?
C7 C6 H6 120.1(19) . . ?
C2 C7 C6 120.2(2) . . ?
C2 C7 H7 120.7(16) . . ?
C6 C7 H7 119.1(16) . . ?
N4 C17 C18 110.9(2) . . ?
N4 C17 H17 120.0(15) . . ?
C18 C17 H17 129.0(15) . . ?
C19 C18 C17 105.1(2) . . ?
C19 C18 H18 124.9(19) . . ?
C17 C18 H18 130.0(19) . . ?
N3 C19 C18 107.7(2) . . ?
N3 C19 H19 121.9(18) . . ?
C18 C19 H19 130.3(18) . . ?
N2 C14 C15 110.6(2) . . ?
N2 C14 H14 121.5(19) . . ?
C15 C14 H14 127.8(19) . . ?
C16 C15 C14 105.3(2) . . ?
C16 C15 H15 126(2) . . ?
C14 C15 H15 129(2) . . ?
N1 C16 C15 108.1(2) . . ?
N1 C16 H16 120(2) . . ?
C15 C16 H16 132(2) . . ?

loop_
_geom_bond_atom_site_label_1
_geom_bond_atom_site_label_2
_geom_bond_distance
_geom_bond_site_symmetry_2
_geom_bond_publ_flag
Cu1 N2 1.991(2) . ?
Cu1 O1 1.9921(17) . ?
Cu1 O2 2.0009(17) . ?
Cu1 N4 2.002(2) . ?
Cu1 Cl1 2.3961(7) . ?
O1 C20 1.257(3) . ?
O2 C20 1.256(3) 2_566 ?
N3 C19 1.353(3) . ?
N3 N4 1.363(3) . ?
N3 C1 1.487(3) . ?
N4 C17 1.329(3) . ?
N1 C16 1.357(3) . ?
N1 N2 1.366(3) . ?
N1 C1 1.481(3) . ?
N2 C14 1.329(3) . ?
C20 O2 1.256(3) 2_566 ?
C20 C20 1.535(5) 2_566 ?
C13 C8 1.380(3) . ?
C13 C12 1.396(3) . ?
C13 H13 0.87(3) . ?
C8 C9 1.396(3) . ?
C8 C1 1.530(3) . ?
C9 C10 1.387(3) . ?
C9 H9 0.90(3) . ?
C10 C11 1.388(4) . ?
C10 H10 0.93(3) . ?
C11 C12 1.381(4) . ?
C11 H11 0.88(3) . ?
C12 H12 0.90(3) . ?
C1 C2 1.530(3) . ?
C2 C7 1.390(3) . ?
C2 C3 1.401(3) . ?
C3 C4 1.384(3) . ?
C3 H3 0.86(3) . ?
C4 C5 1.384(4) . ?
C4 H4 0.89(3) . ?
C5 C6 1.383(4) . ?
C5 H5 0.80(3) . ?
C6 C7 1.393(3) . ?
C6 H6 0.88(3) . ?
C7 H7 0.92(3) . ?
C17 C18 1.397(3) . ?
C17 H17 1.00(3) . ?
C18 C19 1.372(3) . ?
C18 H18 0.91(3) . ?
C19 H19 0.88(3) . ?
C14 C15 1.396(3) . ?
C14 H14 0.93(3) . ?
C15 C16 1.366(4) . ?
C15 H15 0.90(3) . ?
C16 H16 0.85(3) . ?
